data_4305522
loop_
_publ_author_name
'Nouri Bouslimani'
'Nicolas Cl\'ement'
'Guillaume Rogez'
'Philippe Turek'
'Maxime Bernard'
'Samuel Dagorne'
'David Martel'
'Hoan Nguyen Cong'
'Richard Welter'

_publ_contact_author_address
;
Institut Le Bel, rue Blaise Pascal, 67000 STRASBOURG, FRANCE
;
_publ_contact_author_email welter@chimie.u-strasbg.fr
_publ_contact_author_fax 0390241232
_publ_contact_author_name
;
Richard Welter
;
_publ_contact_author_phone 0390241593
_publ_section_title
;
Synthesis and Magnetic Properties of New Mono- and Binuclear Iron Complexes
with Salicyloylhydrazono Dithiolane Ligand
;
_journal_name_full 'Inorganic Chemistry'
_journal_page_first 7623
_journal_page_last 7630
_journal_paper_doi 10.1021/ic800522h
_journal_volume 47
_journal_year 2008
_chemical_formula_moiety 'C42 H42 Fe2 N8 O10 S8, 2(C H4 O)'
_chemical_formula_sum 'C44 H50 Fe2 N8 O12 S8'
_chemical_formula_weight 1251.10
_chemical_name_systematic
; 
 ? 
;
_space_group_IT_number 14
_symmetry_cell_setting monoclinic
_symmetry_space_group_name_Hall '-P 2yn'
_symmetry_space_group_name_H-M 'P 1 21/n 1'
_atom_sites_solution_hydrogens geom
_atom_sites_solution_primary direct
_atom_sites_solution_secondary difmap
_audit_creation_method SHELXL-97
_cell_angle_alpha 90.00
_cell_angle_beta 105.4020(7)
_cell_angle_gamma 90.00
_cell_formula_units_Z 4
_cell_length_a 16.6820(3)
_cell_length_b 15.8310(3)
_cell_length_c 21.2180(5)
_cell_measurement_reflns_used 16468
_cell_measurement_temperature 173(2)
_cell_measurement_theta_max 27.485
_cell_measurement_theta_min 0.998
_cell_volume 5402.28(19)
_computing_cell_refinement 'Denzo (Nonius B.V., 1998)'
_computing_data_collection 'Collect (Nonius B.V., 1998)'
_computing_data_reduction 'Denzo (Nonius B.V., 1998)'
_computing_molecular_graphics 'PLATON 98 (Spek, 1998)'
_computing_publication_material 'SHELXL-97 (Sheldrick, 1997)'
_computing_structure_refinement 'SHELXL-97 (Sheldrick, 1997)'
_computing_structure_solution 'SHELXS-97 (Sheldrick, 1997)'
_diffrn_ambient_temperature 173(2)
_diffrn_measured_fraction_theta_full 0.988
_diffrn_measured_fraction_theta_max 0.988
_diffrn_measurement_device_type KappaCCD
_diffrn_measurement_method '\p scans'
_diffrn_radiation_monochromator graphite
_diffrn_radiation_source 'fine-focus sealed tube'
_diffrn_radiation_type MoK\a
_diffrn_radiation_wavelength 0.71073
_diffrn_reflns_av_R_equivalents 0.0541
_diffrn_reflns_av_sigmaI/netI 0.0869
_diffrn_reflns_limit_h_max 19
_diffrn_reflns_limit_h_min -21
_diffrn_reflns_limit_k_max 19
_diffrn_reflns_limit_k_min -20
_diffrn_reflns_limit_l_max 27
_diffrn_reflns_limit_l_min -17
_diffrn_reflns_number 28159
_diffrn_reflns_theta_full 27.47
_diffrn_reflns_theta_max 27.47
_diffrn_reflns_theta_min 1.39
_exptl_absorpt_coefficient_mu 0.912
_exptl_absorpt_correction_type none
_exptl_crystal_colour black
_exptl_crystal_density_diffrn 1.538
_exptl_crystal_density_method 'not measured'
_exptl_crystal_description prism
_exptl_crystal_F_000 2584
_exptl_crystal_size_max 0.10
_exptl_crystal_size_mid 0.10
_exptl_crystal_size_min 0.10
_refine_diff_density_max 1.053
_refine_diff_density_min -0.562
_refine_diff_density_rms 0.085
_refine_ls_extinction_method none
_refine_ls_goodness_of_fit_ref 1.018
_refine_ls_hydrogen_treatment constr
_refine_ls_matrix_type full
_refine_ls_number_parameters 667
_refine_ls_number_reflns 12244
_refine_ls_number_restraints 0
_refine_ls_restrained_S_all 1.018
_refine_ls_R_factor_all 0.1076
_refine_ls_R_factor_gt 0.0533
_refine_ls_shift/su_max 0.001
_refine_ls_shift/su_mean 0.000
_refine_ls_structure_factor_coef Fsqd
_refine_ls_weighting_details 'calc w=1/[\s^2^(Fo^2^)+(0.0800P)^2^+0.0000P] where P=(Fo^2^+2Fc^2^)/3'
_refine_ls_weighting_scheme calc
_refine_ls_wR_factor_gt 0.1349
_refine_ls_wR_factor_ref 0.1576
_reflns_number_gt 7342
_reflns_number_total 12244
_reflns_threshold_expression >2sigma(I)
_cod_data_source_file ic800522h-file001_1.cif
_cod_data_source_block bifer_C3_MeOH_2
_cod_original_sg_symbol_H-M 'P 21/n'
_cod_database_code 4305522

loop_
_symmetry_equiv_pos_as_xyz
'x, y, z'
'-x+1/2, y+1/2, -z+1/2'
'-x, -y, -z'
'x-1/2, -y-1/2, z-1/2'

loop_
_atom_site_label
_atom_site_type_symbol
_atom_site_fract_x
_atom_site_fract_y
_atom_site_fract_z
_atom_site_U_iso_or_equiv
_atom_site_adp_type
_atom_site_occupancy
_atom_site_symmetry_multiplicity
_atom_site_calc_flag
_atom_site_refinement_flags
_atom_site_disorder_assembly
_atom_site_disorder_group
Fe1 Fe 0.53891(3) 0.00365(3) 0.22837(2) 0.03050(14) Uani 1 1 d . . .
Fe2 Fe 0.63491(3) 0.10166(3) 0.35088(2) 0.02857(14) Uani 1 1 d . . .
S1 S 0.57535(7) -0.27839(7) 0.31747(6) 0.0557(3) Uani 1 1 d . . .
S2 S 0.70344(6) -0.14915(6) 0.31702(5) 0.0410(2) Uani 1 1 d . . .
S3 S 0.44774(7) 0.23274(7) 0.07696(5) 0.0468(3) Uani 1 1 d . . .
S4 S 0.39743(7) 0.19257(7) 0.19720(5) 0.0497(3) Uani 1 1 d . . .
S5 S 0.82275(6) 0.22740(6) 0.35064(5) 0.0395(2) Uani 1 1 d . . .
S6 S 0.92906(6) 0.11388(6) 0.44903(5) 0.0370(2) Uani 1 1 d . . .
S7 S 0.57909(6) 0.29984(6) 0.50642(5) 0.0414(2) Uani 1 1 d . . .
S8 S 0.61704(8) 0.11825(7) 0.52601(5) 0.0571(3) Uani 1 1 d . . .
O1 O 0.52161(14) 0.06577(14) 0.30478(11) 0.0307(5) Uani 1 1 d . . .
O2 O 0.65298(13) 0.03553(14) 0.27687(11) 0.0302(5) Uani 1 1 d . . .
O3 O 0.3510(2) -0.2763(2) 0.24535(16) 0.0697(9) Uani 1 1 d . . .
H3O H 0.3986 -0.2545 0.2570 0.105 Uiso 1 1 calc . . .
O4 O 0.42164(15) -0.03143(16) 0.20324(12) 0.0394(6) Uani 1 1 d . . .
O5 O 0.56725(17) 0.10838(18) -0.01109(13) 0.0519(8) Uani 1 1 d . . .
H5O H 0.5452 0.1172 0.0196 0.078 Uiso 1 1 calc . . .
O6 O 0.58255(15) -0.03749(14) 0.15651(11) 0.0335(6) Uani 1 1 d . . .
O7 O 0.86317(17) -0.11662(19) 0.48404(18) 0.0723(11) Uani 1 1 d . . .
H7O H 0.8593 -0.0655 0.4730 0.108 Uiso 1 1 calc . . .
O8 O 0.63970(14) 0.01256(14) 0.41616(12) 0.0320(6) Uani 1 1 d . . .
O9 O 0.5425(2) 0.43107(16) 0.36125(15) 0.0605(8) Uani 1 1 d . . .
H9O H 0.5520 0.3848 0.3812 0.091 Uiso 1 1 calc . . .
O10 O 0.63451(14) 0.20613(14) 0.30099(11) 0.0319(5) Uani 1 1 d . . .
O11 O 0.4712(2) 0.4203(2) 0.57307(17) 0.0780(10) Uani 1 1 d . . .
H11O H 0.4685 0.4586 0.5998 0.117 Uiso 1 1 calc . . .
O12 O 0.3067(6) -0.4686(6) 0.1639(6) 0.354(8) Uani 1 1 d . . .
H12O H 0.2981 -0.4255 0.1401 0.532 Uiso 1 1 calc . . .
N1 N 0.46128(19) -0.1593(2) 0.25401(15) 0.0414(8) Uani 1 1 d . . .
N2 N 0.54174(19) -0.12457(18) 0.26539(15) 0.0360(7) Uani 1 1 d . . .
N3 N 0.54791(17) 0.09103(18) 0.10616(14) 0.0329(7) Uani 1 1 d . . .
N4 N 0.50743(17) 0.10355(18) 0.15574(14) 0.0328(7) Uani 1 1 d . . .
N5 N 0.78214(17) 0.02334(17) 0.44211(14) 0.0316(7) Uani 1 1 d . . .
N6 N 0.76467(17) 0.09454(17) 0.40179(13) 0.0300(7) Uani 1 1 d . . .
N7 N 0.58703(17) 0.27565(17) 0.37952(14) 0.0301(7) Uani 1 1 d . . .
N8 N 0.60398(17) 0.19846(17) 0.41298(14) 0.0308(7) Uani 1 1 d . . .
C1 C 0.2950(3) -0.2167(3) 0.2195(2) 0.0534(12) Uani 1 1 d . . .
C2 C 0.2121(3) -0.2390(4) 0.2033(2) 0.0683(14) Uani 1 1 d . . .
H2 H 0.1969 -0.2956 0.2097 0.082 Uiso 1 1 calc . . .
C3 C 0.1513(3) -0.1805(4) 0.1781(2) 0.0740(16) Uani 1 1 d . . .
H3 H 0.0947 -0.1977 0.1674 0.089 Uiso 1 1 calc . . .
C4 C 0.1699(3) -0.0965(4) 0.1678(2) 0.0670(14) Uani 1 1 d . . .
H4 H 0.1271 -0.0563 0.1518 0.080 Uiso 1 1 calc . . .
C5 C 0.2548(3) -0.0733(3) 0.1821(2) 0.0532(11) Uani 1 1 d . . .
H5 H 0.2698 -0.0173 0.1739 0.064 Uiso 1 1 calc . . .
C6 C 0.3167(2) -0.1330(3) 0.20825(19) 0.0459(10) Uani 1 1 d . . .
C7 C 0.4054(2) -0.1046(3) 0.22229(18) 0.0382(9) Uani 1 1 d . . .
C8 C 0.5987(2) -0.1767(2) 0.29580(18) 0.0371(9) Uani 1 1 d . . .
C9 C 0.7413(3) -0.2549(2) 0.3398(2) 0.0504(11) Uani 1 1 d . . .
H9A H 0.7484 -0.2855 0.3009 0.060 Uiso 1 1 calc . . .
H9B H 0.7959 -0.2524 0.3726 0.060 Uiso 1 1 calc . . .
C10 C 0.6789(3) -0.3012(3) 0.3682(2) 0.0553(12) Uani 1 1 d . . .
H10A H 0.6844 -0.2821 0.4136 0.066 Uiso 1 1 calc . . .
H10B H 0.6895 -0.3627 0.3689 0.066 Uiso 1 1 calc . . .
C11 C 0.6192(2) 0.0408(2) 0.00384(19) 0.0390(9) Uani 1 1 d . . .
C12 C 0.6599(2) 0.0153(3) -0.0420(2) 0.0493(11) Uani 1 1 d . . .
H12 H 0.6505 0.0445 -0.0824 0.059 Uiso 1 1 calc . . .
C13 C 0.7141(3) -0.0523(3) -0.0289(2) 0.0503(11) Uani 1 1 d . . .
H13 H 0.7405 -0.0705 -0.0611 0.060 Uiso 1 1 calc . . .
C14 C 0.7301(3) -0.0932(3) 0.0300(2) 0.0513(11) Uani 1 1 d . . .
H14 H 0.7704 -0.1371 0.0399 0.062 Uiso 1 1 calc . . .
C15 C 0.6871(2) -0.0701(2) 0.07525(19) 0.0425(10) Uani 1 1 d . . .
H15 H 0.6961 -0.1006 0.1151 0.051 Uiso 1 1 calc . . .
C16 C 0.6309(2) -0.0029(2) 0.06298(17) 0.0322(8) Uani 1 1 d . . .
C17 C 0.5848(2) 0.0177(2) 0.11127(17) 0.0314(8) Uani 1 1 d . . .
C18 C 0.4582(2) 0.1674(2) 0.14476(18) 0.0335(8) Uani 1 1 d . . .
C19 C 0.3609(3) 0.2913(3) 0.0894(2) 0.0619(13) Uani 1 1 d . . .
H19A H 0.3603 0.3489 0.0711 0.074 Uiso 1 1 calc . . .
H19B H 0.3082 0.2629 0.0669 0.074 Uiso 1 1 calc . . .
C20 C 0.3686(3) 0.2963(3) 0.1616(2) 0.0568(12) Uani 1 1 d . . .
H20A H 0.3150 0.3142 0.1691 0.068 Uiso 1 1 calc . . .
H20B H 0.4116 0.3383 0.1822 0.068 Uiso 1 1 calc . . .
C21 C 0.5556(3) 0.4228(2) 0.3008(2) 0.0458(10) Uani 1 1 d . . .
C22 C 0.5360(3) 0.4917(3) 0.2592(3) 0.0646(13) Uani 1 1 d . . .
H22 H 0.5158 0.5423 0.2735 0.078 Uiso 1 1 calc . . .
C23 C 0.5460(3) 0.4863(3) 0.1971(3) 0.0655(14) Uani 1 1 d . . .
H23 H 0.5325 0.5335 0.1686 0.079 Uiso 1 1 calc . . .
C24 C 0.5755(3) 0.4129(3) 0.1755(2) 0.0549(12) Uani 1 1 d . . .
H24 H 0.5826 0.4099 0.1326 0.066 Uiso 1 1 calc . . .
C25 C 0.5946(2) 0.3442(2) 0.2171(2) 0.0427(10) Uani 1 1 d . . .
H25 H 0.6144 0.2937 0.2023 0.051 Uiso 1 1 calc . . .
C26 C 0.5852(2) 0.3477(2) 0.28064(18) 0.0337(8) Uani 1 1 d . . .
C27 C 0.6040(2) 0.2723(2) 0.32228(17) 0.0292(8) Uani 1 1 d . . .
C28 C 0.6008(2) 0.2042(2) 0.47374(18) 0.0339(8) Uani 1 1 d . . .
C29 C 0.5895(5) 0.2602(4) 0.5868(3) 0.111(3) Uani 1 1 d . . .
H29A H 0.6370 0.2892 0.6171 0.133 Uiso 1 1 calc . . .
H29B H 0.5388 0.2754 0.6002 0.133 Uiso 1 1 calc . . .
C30 C 0.6015(4) 0.1742(3) 0.5943(2) 0.0897(19) Uani 1 1 d . . .
H30A H 0.5525 0.1496 0.6056 0.108 Uiso 1 1 calc . . .
H30B H 0.6503 0.1643 0.6319 0.108 Uiso 1 1 calc . . .
C31 C 0.7923(2) -0.1412(3) 0.4997(2) 0.0480(11) Uani 1 1 d . . .
C32 C 0.7936(2) -0.2199(3) 0.5301(2) 0.0538(12) Uani 1 1 d . . .
H32 H 0.8423 -0.2538 0.5389 0.065 Uiso 1 1 calc . . .
C33 C 0.7240(3) -0.2479(2) 0.5471(2) 0.0468(10) Uani 1 1 d . . .
H33 H 0.7256 -0.3003 0.5692 0.056 Uiso 1 1 calc . . .
C34 C 0.6520(2) -0.2004(3) 0.5321(2) 0.0442(10) Uani 1 1 d . . .
H34 H 0.6043 -0.2199 0.5442 0.053 Uiso 1 1 calc . . .
C35 C 0.6493(2) -0.1245(2) 0.49945(19) 0.0368(9) Uani 1 1 d . . .
H35 H 0.5991 -0.0929 0.4881 0.044 Uiso 1 1 calc . . .
C36 C 0.7198(2) -0.0937(2) 0.48296(17) 0.0324(8) Uani 1 1 d . . .
C37 C 0.7137(2) -0.0144(2) 0.44540(17) 0.0295(8) Uani 1 1 d . . .
C38 C 0.8294(2) 0.1391(2) 0.40091(16) 0.0291(8) Uani 1 1 d . . .
C39 C 0.9813(3) 0.1965(3) 0.4165(2) 0.0562(12) Uani 1 1 d . . .
H39A H 1.0292 0.2174 0.4513 0.067 Uiso 1 1 calc . . .
H39B H 1.0030 0.1731 0.3809 0.067 Uiso 1 1 calc . . .
C40 C 0.9265(3) 0.2651(3) 0.3917(3) 0.0705(15) Uani 1 1 d . . .
H40A H 0.9488 0.2983 0.3606 0.085 Uiso 1 1 calc . . .
H40B H 0.9235 0.3028 0.4282 0.085 Uiso 1 1 calc . . .
C41 C 0.4570(2) 0.0547(3) 0.33657(19) 0.0449(10) Uani 1 1 d . . .
H41A H 0.4679 0.0037 0.3637 0.067 Uiso 1 1 calc . . .
H41B H 0.4035 0.0490 0.3037 0.067 Uiso 1 1 calc . . .
H41C H 0.4552 0.1039 0.3642 0.067 Uiso 1 1 calc . . .
C42 C 0.7235(2) 0.0406(2) 0.25091(19) 0.0394(9) Uani 1 1 d . . .
H42A H 0.7301 -0.0130 0.2297 0.059 Uiso 1 1 calc . . .
H42B H 0.7735 0.0517 0.2864 0.059 Uiso 1 1 calc . . .
H42C H 0.7154 0.0864 0.2188 0.059 Uiso 1 1 calc . . .
C43 C 0.4111(3) 0.4342(3) 0.5144(3) 0.0722(15) Uani 1 1 d . . .
H43A H 0.3565 0.4403 0.5230 0.108 Uiso 1 1 calc . . .
H43B H 0.4100 0.3862 0.4850 0.108 Uiso 1 1 calc . . .
H43C H 0.4245 0.4859 0.4939 0.108 Uiso 1 1 calc . . .
C44 C 0.2412(7) -0.5138(8) 0.1517(6) 0.207(6) Uani 1 1 d . . .
H44A H 0.2356 -0.5398 0.1922 0.310 Uiso 1 1 calc . . .
H44B H 0.2450 -0.5582 0.1204 0.310 Uiso 1 1 calc . . .
H44C H 0.1926 -0.4783 0.1330 0.310 Uiso 1 1 calc . . .

loop_
_atom_site_aniso_label
_atom_site_aniso_U_11
_atom_site_aniso_U_22
_atom_site_aniso_U_33
_atom_site_aniso_U_23
_atom_site_aniso_U_13
_atom_site_aniso_U_12
Fe1 0.0335(3) 0.0315(3) 0.0282(3) -0.0006(2) 0.0110(2) -0.0018(2)
Fe2 0.0310(3) 0.0270(3) 0.0275(3) 0.0005(2) 0.0073(2) 0.0026(2)
S1 0.0633(7) 0.0363(6) 0.0686(8) 0.0100(5) 0.0192(6) -0.0098(5)
S2 0.0426(6) 0.0345(5) 0.0492(6) 0.0006(4) 0.0177(5) 0.0006(4)
S3 0.0556(6) 0.0500(6) 0.0386(6) 0.0092(5) 0.0189(5) 0.0160(5)
S4 0.0564(7) 0.0533(7) 0.0478(7) 0.0074(5) 0.0285(5) 0.0184(5)
S5 0.0417(5) 0.0312(5) 0.0414(6) 0.0096(4) 0.0039(4) -0.0062(4)
S6 0.0339(5) 0.0332(5) 0.0403(6) 0.0060(4) 0.0034(4) -0.0024(4)
S7 0.0528(6) 0.0384(5) 0.0377(6) -0.0054(4) 0.0202(5) 0.0020(5)
S8 0.0976(9) 0.0444(6) 0.0362(6) 0.0087(5) 0.0297(6) 0.0171(6)
O1 0.0328(13) 0.0328(13) 0.0285(13) -0.0013(11) 0.0117(11) -0.0016(11)
O2 0.0308(13) 0.0306(13) 0.0321(14) -0.0016(11) 0.0133(10) 0.0018(11)
O3 0.071(2) 0.072(2) 0.062(2) 0.0122(18) 0.0102(17) -0.0319(19)
O4 0.0357(14) 0.0457(16) 0.0340(15) -0.0002(12) 0.0045(11) -0.0079(12)
O5 0.0535(17) 0.0674(19) 0.0410(17) 0.0209(14) 0.0234(14) 0.0209(15)
O6 0.0440(14) 0.0292(13) 0.0305(14) 0.0006(11) 0.0157(11) 0.0043(11)
O7 0.0377(16) 0.064(2) 0.121(3) 0.052(2) 0.0299(18) 0.0102(15)
O8 0.0303(13) 0.0331(13) 0.0333(14) 0.0049(11) 0.0097(11) 0.0042(11)
O9 0.098(2) 0.0330(15) 0.0516(19) -0.0035(14) 0.0214(17) 0.0187(15)
O10 0.0380(14) 0.0294(13) 0.0295(14) 0.0017(11) 0.0111(11) 0.0052(11)
O11 0.110(3) 0.0533(19) 0.064(2) -0.0067(17) 0.012(2) 0.0233(19)
O12 0.213(9) 0.300(11) 0.480(18) 0.271(12) -0.031(10) -0.011(8)
N1 0.0412(19) 0.0466(19) 0.0371(19) -0.0021(16) 0.0116(15) -0.0171(16)
N2 0.0409(18) 0.0339(17) 0.0350(18) -0.0046(14) 0.0135(14) -0.0092(15)
N3 0.0378(17) 0.0333(17) 0.0315(17) 0.0014(13) 0.0159(14) 0.0031(14)
N4 0.0358(17) 0.0356(17) 0.0302(17) -0.0014(14) 0.0143(13) 0.0007(14)
N5 0.0314(16) 0.0295(16) 0.0313(17) 0.0071(13) 0.0041(13) -0.0001(13)
N6 0.0338(16) 0.0255(15) 0.0283(17) 0.0019(12) 0.0042(13) -0.0007(13)
N7 0.0338(16) 0.0241(15) 0.0319(17) -0.0010(13) 0.0076(13) 0.0017(13)
N8 0.0368(16) 0.0302(16) 0.0257(16) -0.0026(13) 0.0088(13) -0.0009(13)
C1 0.054(3) 0.076(3) 0.034(2) -0.006(2) 0.018(2) -0.029(3)
C2 0.059(3) 0.099(4) 0.050(3) -0.006(3) 0.021(2) -0.035(3)
C3 0.059(3) 0.122(5) 0.048(3) -0.022(3) 0.027(3) -0.046(3)
C4 0.047(3) 0.109(4) 0.048(3) -0.019(3) 0.018(2) -0.003(3)
C5 0.046(3) 0.076(3) 0.041(3) -0.015(2) 0.018(2) -0.014(2)
C6 0.043(2) 0.068(3) 0.030(2) -0.009(2) 0.0161(18) -0.014(2)
C7 0.042(2) 0.052(2) 0.025(2) -0.0090(18) 0.0152(17) -0.014(2)
C8 0.050(2) 0.031(2) 0.036(2) -0.0053(17) 0.0210(19) -0.0041(18)
C9 0.060(3) 0.040(2) 0.054(3) 0.004(2) 0.021(2) 0.009(2)
C10 0.063(3) 0.042(2) 0.063(3) 0.014(2) 0.019(2) 0.005(2)
C11 0.033(2) 0.048(2) 0.035(2) 0.0040(19) 0.0080(17) 0.0020(18)
C12 0.045(2) 0.072(3) 0.035(2) 0.008(2) 0.0179(19) 0.008(2)
C13 0.047(2) 0.066(3) 0.044(3) -0.006(2) 0.023(2) 0.006(2)
C14 0.055(3) 0.052(3) 0.053(3) 0.000(2) 0.024(2) 0.015(2)
C15 0.053(2) 0.038(2) 0.040(2) 0.0014(18) 0.0183(19) 0.0061(19)
C16 0.0313(19) 0.035(2) 0.031(2) -0.0034(16) 0.0109(16) -0.0023(17)
C17 0.0318(19) 0.035(2) 0.028(2) 0.0016(16) 0.0086(15) -0.0035(17)
C18 0.0327(19) 0.035(2) 0.034(2) -0.0006(16) 0.0116(16) 0.0044(17)
C19 0.067(3) 0.071(3) 0.052(3) 0.014(2) 0.025(2) 0.034(3)
C20 0.059(3) 0.059(3) 0.055(3) 0.007(2) 0.020(2) 0.024(2)
C21 0.062(3) 0.031(2) 0.044(3) 0.0016(19) 0.015(2) 0.001(2)
C22 0.097(4) 0.031(2) 0.066(3) 0.009(2) 0.023(3) 0.012(2)
C23 0.092(4) 0.039(3) 0.068(4) 0.025(2) 0.027(3) 0.005(2)
C24 0.065(3) 0.053(3) 0.053(3) 0.018(2) 0.027(2) 0.005(2)
C25 0.042(2) 0.040(2) 0.050(3) 0.0108(19) 0.0196(19) 0.0000(18)
C26 0.0306(19) 0.035(2) 0.036(2) 0.0010(17) 0.0096(16) -0.0036(16)
C27 0.0271(18) 0.0291(19) 0.029(2) 0.0017(15) 0.0042(15) -0.0004(15)
C28 0.0295(19) 0.038(2) 0.035(2) -0.0017(17) 0.0098(16) 0.0035(16)
C29 0.229(8) 0.079(4) 0.042(3) 0.017(3) 0.066(4) 0.062(5)
C30 0.179(6) 0.061(3) 0.037(3) -0.001(2) 0.042(3) 0.011(4)
C31 0.041(2) 0.044(2) 0.058(3) 0.023(2) 0.011(2) -0.001(2)
C32 0.038(2) 0.052(3) 0.069(3) 0.032(2) 0.010(2) 0.005(2)
C33 0.053(3) 0.040(2) 0.045(3) 0.0186(19) 0.008(2) -0.006(2)
C34 0.037(2) 0.049(2) 0.047(3) 0.013(2) 0.0122(18) -0.0056(19)
C35 0.033(2) 0.037(2) 0.042(2) 0.0082(17) 0.0116(17) 0.0002(17)
C36 0.0310(19) 0.036(2) 0.031(2) 0.0057(16) 0.0088(16) 0.0023(17)
C37 0.034(2) 0.0269(18) 0.029(2) -0.0001(15) 0.0109(16) -0.0008(16)
C38 0.0320(19) 0.0255(18) 0.028(2) -0.0006(15) 0.0052(15) 0.0022(16)
C39 0.044(2) 0.049(3) 0.070(3) 0.019(2) 0.006(2) -0.010(2)
C40 0.051(3) 0.060(3) 0.093(4) 0.025(3) 0.006(3) -0.016(2)
C41 0.035(2) 0.063(3) 0.041(2) -0.001(2) 0.0190(18) -0.001(2)
C42 0.039(2) 0.040(2) 0.043(2) -0.0025(18) 0.0184(18) -0.0044(18)
C43 0.074(3) 0.051(3) 0.089(4) -0.005(3) 0.018(3) 0.004(3)
C44 0.141(8) 0.285(15) 0.190(11) -0.109(10) 0.038(8) -0.051(9)

loop_
_atom_type_symbol
_atom_type_description
_atom_type_scat_dispersion_real
_atom_type_scat_dispersion_imag
_atom_type_scat_source
C C 0.0033 0.0016 'International Tables Vol C Tables 4.2.6.8 and 6.1.1.4'
H H 0.0000 0.0000 'International Tables Vol C Tables 4.2.6.8 and 6.1.1.4'
Fe Fe 0.3463 0.8444 'International Tables Vol C Tables 4.2.6.8 and 6.1.1.4'
N N 0.0061 0.0033 'International Tables Vol C Tables 4.2.6.8 and 6.1.1.4'
O O 0.0106 0.0060 'International Tables Vol C Tables 4.2.6.8 and 6.1.1.4'
S S 0.1246 0.1234 'International Tables Vol C Tables 4.2.6.8 and 6.1.1.4'

loop_
_geom_angle_atom_site_label_1
_geom_angle_atom_site_label_2
_geom_angle_atom_site_label_3
_geom_angle
_geom_angle_site_symmetry_1
_geom_angle_site_symmetry_3
_geom_angle_publ_flag
O4 Fe1 O6 104.05(10) . . ?
O4 Fe1 O2 164.98(10) . . ?
O6 Fe1 O2 89.12(9) . . ?
O4 Fe1 O1 90.66(10) . . ?
O6 Fe1 O1 164.33(10) . . ?
O2 Fe1 O1 77.07(9) . . ?
O4 Fe1 N2 76.04(11) . . ?
O6 Fe1 N2 89.65(10) . . ?
O2 Fe1 N2 97.18(10) . . ?
O1 Fe1 N2 99.31(10) . . ?
O4 Fe1 N4 88.72(11) . . ?
O6 Fe1 N4 76.16(10) . . ?
O2 Fe1 N4 101.63(10) . . ?
O1 Fe1 N4 99.14(10) . . ?
N2 Fe1 N4 156.12(11) . . ?
O10 Fe2 O8 168.36(10) . . ?
O10 Fe2 O1 96.32(10) . . ?
O8 Fe2 O1 89.83(9) . . ?
O10 Fe2 O2 89.84(9) . . ?
O8 Fe2 O2 101.18(10) . . ?
O1 Fe2 O2 77.35(9) . . ?
O10 Fe2 N6 100.01(10) . . ?
O8 Fe2 N6 76.17(10) . . ?
O1 Fe2 N6 160.18(10) . . ?
O2 Fe2 N6 91.47(10) . . ?
O10 Fe2 N8 76.42(10) . . ?
O8 Fe2 N8 92.91(10) . . ?
O1 Fe2 N8 98.85(10) . . ?
O2 Fe2 N8 165.35(10) . . ?
N6 Fe2 N8 95.85(11) . . ?
C8 S1 C10 95.50(19) . . ?
C8 S2 C9 95.30(19) . . ?
C18 S3 C19 95.30(19) . . ?
C18 S4 C20 94.34(18) . . ?
C38 S5 C40 94.14(19) . . ?
C38 S6 C39 95.28(18) . . ?
C28 S7 C29 95.6(2) . . ?
C28 S8 C30 95.7(2) . . ?
C41 O1 Fe2 123.2(2) . . ?
C41 O1 Fe1 128.2(2) . . ?
Fe2 O1 Fe1 102.75(10) . . ?
C42 O2 Fe1 126.3(2) . . ?
C42 O2 Fe2 126.3(2) . . ?
Fe1 O2 Fe2 102.73(10) . . ?
C1 O3 H3O 109.5 . . ?
C7 O4 Fe1 116.7(2) . . ?
C11 O5 H5O 109.5 . . ?
C17 O6 Fe1 115.9(2) . . ?
C31 O7 H7O 109.5 . . ?
C37 O8 Fe2 115.4(2) . . ?
C21 O9 H9O 109.5 . . ?
C27 O10 Fe2 116.0(2) . . ?
C43 O11 H11O 109.5 . . ?
C44 O12 H12O 109.5 . . ?
C7 N1 N2 110.1(3) . . ?
C8 N2 N1 112.1(3) . . ?
C8 N2 Fe1 136.0(2) . . ?
N1 N2 Fe1 111.9(2) . . ?
C17 N3 N4 111.9(3) . . ?
C18 N4 N3 112.7(3) . . ?
C18 N4 Fe1 136.4(2) . . ?
N3 N4 Fe1 110.7(2) . . ?
C37 N5 N6 111.0(3) . . ?
C38 N6 N5 114.1(3) . . ?
C38 N6 Fe2 134.2(2) . . ?
N5 N6 Fe2 111.6(2) . . ?
C27 N7 N8 111.6(3) . . ?
C28 N8 N7 112.5(3) . . ?
C28 N8 Fe2 136.6(2) . . ?
N7 N8 Fe2 110.85(19) . . ?
O3 C1 C2 117.7(4) . . ?
O3 C1 C6 123.3(4) . . ?
C2 C1 C6 119.0(5) . . ?
C3 C2 C1 120.7(5) . . ?
C3 C2 H2 119.6 . . ?
C1 C2 H2 119.6 . . ?
C2 C3 C4 122.1(4) . . ?
C2 C3 H3 118.9 . . ?
C4 C3 H3 118.9 . . ?
C3 C4 C5 117.8(5) . . ?
C3 C4 H4 121.1 . . ?
C5 C4 H4 121.1 . . ?
C6 C5 C4 119.9(4) . . ?
C6 C5 H5 120.0 . . ?
C4 C5 H5 120.0 . . ?
C5 C6 C1 120.4(4) . . ?
C5 C6 C7 117.4(4) . . ?
C1 C6 C7 122.2(4) . . ?
O4 C7 N1 125.1(3) . . ?
O4 C7 C6 119.3(4) . . ?
N1 C7 C6 115.6(4) . . ?
N2 C8 S2 121.5(3) . . ?
N2 C8 S1 122.3(3) . . ?
S2 C8 S1 116.2(2) . . ?
C10 C9 S2 108.9(3) . . ?
C10 C9 H9A 109.9 . . ?
S2 C9 H9A 109.9 . . ?
C10 C9 H9B 109.9 . . ?
S2 C9 H9B 109.9 . . ?
H9A C9 H9B 108.3 . . ?
C9 C10 S1 108.3(3) . . ?
C9 C10 H10A 110.0 . . ?
S1 C10 H10A 110.0 . . ?
C9 C10 H10B 110.0 . . ?
S1 C10 H10B 110.0 . . ?
H10A C10 H10B 108.4 . . ?
O5 C11 C12 117.8(3) . . ?
O5 C11 C16 121.8(3) . . ?
C12 C11 C16 120.5(4) . . ?
C13 C12 C11 120.1(4) . . ?
C13 C12 H12 119.9 . . ?
C11 C12 H12 119.9 . . ?
C14 C13 C12 120.5(4) . . ?
C14 C13 H13 119.7 . . ?
C12 C13 H13 119.7 . . ?
C13 C14 C15 119.6(4) . . ?
C13 C14 H14 120.2 . . ?
C15 C14 H14 120.2 . . ?
C14 C15 C16 121.0(4) . . ?
C14 C15 H15 119.5 . . ?
C16 C15 H15 119.5 . . ?
C15 C16 C11 118.1(3) . . ?
C15 C16 C17 119.2(3) . . ?
C11 C16 C17 122.7(3) . . ?
N3 C17 O6 123.4(3) . . ?
N3 C17 C16 117.5(3) . . ?
O6 C17 C16 119.1(3) . . ?
N4 C18 S4 121.1(3) . . ?
N4 C18 S3 122.4(3) . . ?
S4 C18 S3 116.4(2) . . ?
C20 C19 S3 108.8(3) . . ?
C20 C19 H19A 109.9 . . ?
S3 C19 H19A 109.9 . . ?
C20 C19 H19B 109.9 . . ?
S3 C19 H19B 109.9 . . ?
H19A C19 H19B 108.3 . . ?
C19 C20 S4 108.5(3) . . ?
C19 C20 H20A 110.0 . . ?
S4 C20 H20A 110.0 . . ?
C19 C20 H20B 110.0 . . ?
S4 C20 H20B 110.0 . . ?
H20A C20 H20B 108.4 . . ?
O9 C21 C22 117.0(4) . . ?
O9 C21 C26 121.9(3) . . ?
C22 C21 C26 121.1(4) . . ?
C23 C22 C21 119.6(4) . . ?
C23 C22 H22 120.2 . . ?
C21 C22 H22 120.2 . . ?
C22 C23 C24 120.9(4) . . ?
C22 C23 H23 119.5 . . ?
C24 C23 H23 119.5 . . ?
C25 C24 C23 119.2(4) . . ?
C25 C24 H24 120.4 . . ?
C23 C24 H24 120.4 . . ?
C24 C25 C26 121.2(4) . . ?
C24 C25 H25 119.4 . . ?
C26 C25 H25 119.4 . . ?
C21 C26 C25 117.9(3) . . ?
C21 C26 C27 122.9(3) . . ?
C25 C26 C27 119.2(3) . . ?
O10 C27 N7 123.5(3) . . ?
O10 C27 C26 119.2(3) . . ?
N7 C27 C26 117.3(3) . . ?
N8 C28 S8 122.5(3) . . ?
N8 C28 S7 121.3(3) . . ?
S8 C28 S7 116.2(2) . . ?
C30 C29 S7 115.6(4) . . ?
C30 C29 H29A 108.4 . . ?
S7 C29 H29A 108.4 . . ?
C30 C29 H29B 108.4 . . ?
S7 C29 H29B 108.4 . . ?
H29A C29 H29B 107.5 . . ?
C29 C30 S8 116.6(4) . . ?
C29 C30 H30A 108.2 . . ?
S8 C30 H30A 108.2 . . ?
C29 C30 H30B 108.2 . . ?
S8 C30 H30B 108.2 . . ?
H30A C30 H30B 107.3 . . ?
O7 C31 C36 122.4(3) . . ?
O7 C31 C32 117.2(4) . . ?
C36 C31 C32 120.3(4) . . ?
C33 C32 C31 119.8(4) . . ?
C33 C32 H32 120.1 . . ?
C31 C32 H32 120.1 . . ?
C32 C33 C34 120.4(4) . . ?
C32 C33 H33 119.8 . . ?
C34 C33 H33 119.8 . . ?
C35 C34 C33 120.0(3) . . ?
C35 C34 H34 120.0 . . ?
C33 C34 H34 120.0 . . ?
C34 C35 C36 120.7(3) . . ?
C34 C35 H35 119.7 . . ?
C36 C35 H35 119.7 . . ?
C31 C36 C35 118.7(3) . . ?
C31 C36 C37 121.9(3) . . ?
C35 C36 C37 119.3(3) . . ?
O8 C37 N5 123.9(3) . . ?
O8 C37 C36 117.3(3) . . ?
N5 C37 C36 118.9(3) . . ?
N6 C38 S5 121.9(3) . . ?
N6 C38 S6 122.3(3) . . ?
S5 C38 S6 115.84(19) . . ?
C40 C39 S6 111.4(3) . . ?
C40 C39 H39A 109.4 . . ?
S6 C39 H39A 109.4 . . ?
C40 C39 H39B 109.4 . . ?
S6 C39 H39B 109.4 . . ?
H39A C39 H39B 108.0 . . ?
C39 C40 S5 111.2(3) . . ?
C39 C40 H40A 109.4 . . ?
S5 C40 H40A 109.4 . . ?
C39 C40 H40B 109.4 . . ?
S5 C40 H40B 109.4 . . ?
H40A C40 H40B 108.0 . . ?
O1 C41 H41A 109.5 . . ?
O1 C41 H41B 109.5 . . ?
H41A C41 H41B 109.5 . . ?
O1 C41 H41C 109.5 . . ?
H41A C41 H41C 109.5 . . ?
H41B C41 H41C 109.5 . . ?
O2 C42 H42A 109.5 . . ?
O2 C42 H42B 109.5 . . ?
H42A C42 H42B 109.5 . . ?
O2 C42 H42C 109.5 . . ?
H42A C42 H42C 109.5 . . ?
H42B C42 H42C 109.5 . . ?
O11 C43 H43A 109.5 . . ?
O11 C43 H43B 109.5 . . ?
H43A C43 H43B 109.5 . . ?
O11 C43 H43C 109.5 . . ?
H43A C43 H43C 109.5 . . ?
H43B C43 H43C 109.5 . . ?
O12 C44 H44A 109.5 . . ?
O12 C44 H44B 109.5 . . ?
H44A C44 H44B 109.5 . . ?
O12 C44 H44C 109.5 . . ?
H44A C44 H44C 109.5 . . ?
H44B C44 H44C 109.5 . . ?

loop_
_geom_bond_atom_site_label_1
_geom_bond_atom_site_label_2
_geom_bond_distance
_geom_bond_site_symmetry_2
_geom_bond_publ_flag
Fe1 O4 1.966(2) . ?
Fe1 O6 1.967(2) . ?
Fe1 O2 1.974(2) . ?
Fe1 O1 1.982(2) . ?
Fe1 N2 2.173(3) . ?
Fe1 N4 2.173(3) . ?
Fe2 O10 1.963(2) . ?
Fe2 O8 1.964(2) . ?
Fe2 O1 1.967(2) . ?
Fe2 O2 1.976(2) . ?
Fe2 N6 2.150(3) . ?
Fe2 N8 2.171(3) . ?
S1 C8 1.747(4) . ?
S1 C10 1.813(5) . ?
S2 C8 1.741(4) . ?
S2 C9 1.810(4) . ?
S3 C18 1.742(4) . ?
S3 C19 1.798(4) . ?
S4 C18 1.739(4) . ?
S4 C20 1.819(4) . ?
S5 C38 1.744(3) . ?
S5 C40 1.820(5) . ?
S6 C38 1.750(3) . ?
S6 C39 1.808(4) . ?
S7 C28 1.743(4) . ?
S7 C29 1.782(5) . ?
S8 C28 1.731(4) . ?
S8 C30 1.774(5) . ?
O1 C41 1.426(4) . ?
O2 C42 1.428(4) . ?
O3 C1 1.340(5) . ?
O3 H3O 0.8400 . ?
O4 C7 1.280(4) . ?
O5 C11 1.360(4) . ?
O5 H5O 0.8400 . ?
O6 C17 1.306(4) . ?
O7 C31 1.367(4) . ?
O7 H7O 0.8400 . ?
O8 C37 1.298(4) . ?
O9 C21 1.363(5) . ?
O9 H9O 0.8400 . ?
O10 C27 1.298(4) . ?
O11 C43 1.393(6) . ?
O11 H11O 0.8400 . ?
O12 C44 1.274(11) . ?
O12 H12O 0.8400 . ?
N1 C7 1.318(5) . ?
N1 N2 1.411(4) . ?
N2 C8 1.293(5) . ?
N3 C17 1.305(4) . ?
N3 N4 1.407(4) . ?
N4 C18 1.284(4) . ?
N5 C37 1.307(4) . ?
N5 N6 1.398(4) . ?
N6 C38 1.294(4) . ?
N7 C27 1.319(4) . ?
N7 N8 1.404(4) . ?
N8 C28 1.307(4) . ?
C1 C2 1.380(6) . ?
C1 C6 1.409(6) . ?
C2 C3 1.372(7) . ?
C2 H2 0.9500 . ?
C3 C4 1.396(7) . ?
C3 H3 0.9500 . ?
C4 C5 1.415(6) . ?
C4 H4 0.9500 . ?
C5 C6 1.402(6) . ?
C5 H5 0.9500 . ?
C6 C7 1.499(5) . ?
C9 C10 1.521(6) . ?
C9 H9A 0.9900 . ?
C9 H9B 0.9900 . ?
C10 H10A 0.9900 . ?
C10 H10B 0.9900 . ?
C11 C12 1.385(5) . ?
C11 C16 1.400(5) . ?
C12 C13 1.381(6) . ?
C12 H12 0.9500 . ?
C13 C14 1.371(6) . ?
C13 H13 0.9500 . ?
C14 C15 1.392(5) . ?
C14 H14 0.9500 . ?
C15 C16 1.396(5) . ?
C15 H15 0.9500 . ?
C16 C17 1.472(5) . ?
C19 C20 1.504(6) . ?
C19 H19A 0.9900 . ?
C19 H19B 0.9900 . ?
C20 H20A 0.9900 . ?
C20 H20B 0.9900 . ?
C21 C22 1.387(6) . ?
C21 C26 1.397(5) . ?
C22 C23 1.372(7) . ?
C22 H22 0.9500 . ?
C23 C24 1.387(6) . ?
C23 H23 0.9500 . ?
C24 C25 1.384(5) . ?
C24 H24 0.9500 . ?
C25 C26 1.399(5) . ?
C25 H25 0.9500 . ?
C26 C27 1.468(5) . ?
C29 C30 1.380(7) . ?
C29 H29A 0.9900 . ?
C29 H29B 0.9900 . ?
C30 H30A 0.9900 . ?
C30 H30B 0.9900 . ?
C31 C36 1.388(5) . ?
C31 C32 1.401(5) . ?
C32 C33 1.376(5) . ?
C32 H32 0.9500 . ?
C33 C34 1.382(5) . ?
C33 H33 0.9500 . ?
C34 C35 1.381(5) . ?
C34 H34 0.9500 . ?
C35 C36 1.400(5) . ?
C35 H35 0.9500 . ?
C36 C37 1.475(5) . ?
C39 C40 1.427(6) . ?
C39 H39A 0.9900 . ?
C39 H39B 0.9900 . ?
C40 H40A 0.9900 . ?
C40 H40B 0.9900 . ?
C41 H41A 0.9800 . ?
C41 H41B 0.9800 . ?
C41 H41C 0.9800 . ?
C42 H42A 0.9800 . ?
C42 H42B 0.9800 . ?
C42 H42C 0.9800 . ?
C43 H43A 0.9800 . ?
C43 H43B 0.9800 . ?
C43 H43C 0.9800 . ?
C44 H44A 0.9800 . ?
C44 H44B 0.9800 . ?
C44 H44C 0.9800 . ?

loop_
_geom_torsion_atom_site_label_1
_geom_torsion_atom_site_label_2
_geom_torsion_atom_site_label_3
_geom_torsion_atom_site_label_4
_geom_torsion
_geom_torsion_site_symmetry_1
_geom_torsion_site_symmetry_2
_geom_torsion_site_symmetry_3
_geom_torsion_site_symmetry_4
_geom_torsion_publ_flag
O10 Fe2 O1 C41 -119.0(3) . . . . ?
O8 Fe2 O1 C41 51.1(3) . . . . ?
O2 Fe2 O1 C41 152.6(3) . . . . ?
N6 Fe2 O1 C41 95.6(4) . . . . ?
N8 Fe2 O1 C41 -41.8(3) . . . . ?
O10 Fe2 O1 Fe1 86.03(11) . . . . ?
O8 Fe2 O1 Fe1 -103.87(11) . . . . ?
O2 Fe2 O1 Fe1 -2.38(9) . . . . ?
N6 Fe2 O1 Fe1 -59.4(3) . . . . ?
N8 Fe2 O1 Fe1 163.21(11) . . . . ?
O4 Fe1 O1 C41 20.4(3) . . . . ?
O6 Fe1 O1 C41 -179.6(3) . . . . ?
O2 Fe1 O1 C41 -150.8(3) . . . . ?
N2 Fe1 O1 C41 -55.5(3) . . . . ?
N4 Fe1 O1 C41 109.3(3) . . . . ?
O4 Fe1 O1 Fe2 173.64(11) . . . . ?
O6 Fe1 O1 Fe2 -26.4(4) . . . . ?
O2 Fe1 O1 Fe2 2.38(9) . . . . ?
N2 Fe1 O1 Fe2 97.68(12) . . . . ?
N4 Fe1 O1 Fe2 -97.56(11) . . . . ?
O4 Fe1 O2 C42 164.8(4) . . . . ?
O6 Fe1 O2 C42 13.2(3) . . . . ?
O1 Fe1 O2 C42 -159.3(3) . . . . ?
N2 Fe1 O2 C42 102.8(3) . . . . ?
N4 Fe1 O2 C42 -62.4(3) . . . . ?
O4 Fe1 O2 Fe2 -38.3(4) . . . . ?
O6 Fe1 O2 Fe2 170.14(11) . . . . ?
O1 Fe1 O2 Fe2 -2.37(9) . . . . ?
N2 Fe1 O2 Fe2 -100.32(11) . . . . ?
N4 Fe1 O2 Fe2 94.47(11) . . . . ?
O10 Fe2 O2 C42 62.8(3) . . . . ?
O8 Fe2 O2 C42 -113.4(3) . . . . ?
O1 Fe2 O2 C42 159.3(3) . . . . ?
N6 Fe2 O2 C42 -37.2(3) . . . . ?
N8 Fe2 O2 C42 82.9(5) . . . . ?
O10 Fe2 O2 Fe1 -94.13(11) . . . . ?
O8 Fe2 O2 Fe1 89.67(11) . . . . ?
O1 Fe2 O2 Fe1 2.39(10) . . . . ?
N6 Fe2 O2 Fe1 165.87(11) . . . . ?
N8 Fe2 O2 Fe1 -74.0(4) . . . . ?
O6 Fe1 O4 C7 89.3(3) . . . . ?
O2 Fe1 O4 C7 -61.3(5) . . . . ?
O1 Fe1 O4 C7 -96.2(3) . . . . ?
N2 Fe1 O4 C7 3.2(2) . . . . ?
N4 Fe1 O4 C7 164.6(3) . . . . ?
O4 Fe1 O6 C17 96.9(2) . . . . ?
O2 Fe1 O6 C17 -90.4(2) . . . . ?
O1 Fe1 O6 C17 -62.4(5) . . . . ?
N2 Fe1 O6 C17 172.4(2) . . . . ?
N4 Fe1 O6 C17 11.8(2) . . . . ?
O10 Fe2 O8 C37 -84.2(5) . . . . ?
O1 Fe2 O8 C37 153.7(2) . . . . ?
O2 Fe2 O8 C37 76.7(2) . . . . ?
N6 Fe2 O8 C37 -12.1(2) . . . . ?
N8 Fe2 O8 C37 -107.4(2) . . . . ?
O8 Fe2 O10 C27 -35.1(6) . . . . ?
O1 Fe2 O10 C27 86.4(2) . . . . ?
O2 Fe2 O10 C27 163.6(2) . . . . ?
N6 Fe2 O10 C27 -104.9(2) . . . . ?
N8 Fe2 O10 C27 -11.2(2) . . . . ?
C7 N1 N2 C8 -179.2(3) . . . . ?
C7 N1 N2 Fe1 1.4(3) . . . . ?
O4 Fe1 N2 C8 178.4(4) . . . . ?
O6 Fe1 N2 C8 73.8(4) . . . . ?
O2 Fe1 N2 C8 -15.3(4) . . . . ?
O1 Fe1 N2 C8 -93.3(4) . . . . ?
N4 Fe1 N2 C8 126.6(4) . . . . ?
O4 Fe1 N2 N1 -2.5(2) . . . . ?
O6 Fe1 N2 N1 -107.1(2) . . . . ?
O2 Fe1 N2 N1 163.9(2) . . . . ?
O1 Fe1 N2 N1 85.9(2) . . . . ?
N4 Fe1 N2 N1 -54.3(4) . . . . ?
C17 N3 N4 C18 -167.7(3) . . . . ?
C17 N3 N4 Fe1 8.5(3) . . . . ?
O4 Fe1 N4 C18 59.2(4) . . . . ?
O6 Fe1 N4 C18 164.0(4) . . . . ?
O2 Fe1 N4 C18 -109.8(4) . . . . ?
O1 Fe1 N4 C18 -31.2(4) . . . . ?
N2 Fe1 N4 C18 108.9(4) . . . . ?
O4 Fe1 N4 N3 -115.7(2) . . . . ?
O6 Fe1 N4 N3 -10.9(2) . . . . ?
O2 Fe1 N4 N3 75.2(2) . . . . ?
O1 Fe1 N4 N3 153.8(2) . . . . ?
N2 Fe1 N4 N3 -66.0(4) . . . . ?
C37 N5 N6 C38 174.3(3) . . . . ?
C37 N5 N6 Fe2 -8.6(3) . . . . ?
O10 Fe2 N6 C38 -3.7(3) . . . . ?
O8 Fe2 N6 C38 -172.4(4) . . . . ?
O1 Fe2 N6 C38 141.4(3) . . . . ?
O2 Fe2 N6 C38 86.4(3) . . . . ?
N8 Fe2 N6 C38 -80.9(3) . . . . ?
O10 Fe2 N6 N5 180.0(2) . . . . ?
O8 Fe2 N6 N5 11.2(2) . . . . ?
O1 Fe2 N6 N5 -35.0(4) . . . . ?
O2 Fe2 N6 N5 -89.9(2) . . . . ?
N8 Fe2 N6 N5 102.8(2) . . . . ?
C27 N7 N8 C28 169.4(3) . . . . ?
C27 N7 N8 Fe2 -7.7(3) . . . . ?
O10 Fe2 N8 C28 -165.9(4) . . . . ?
O8 Fe2 N8 C28 9.4(3) . . . . ?
O1 Fe2 N8 C28 99.6(3) . . . . ?
O2 Fe2 N8 C28 173.4(3) . . . . ?
N6 Fe2 N8 C28 -67.0(3) . . . . ?
O10 Fe2 N8 N7 10.17(19) . . . . ?
O8 Fe2 N8 N7 -174.5(2) . . . . ?
O1 Fe2 N8 N7 -84.2(2) . . . . ?
O2 Fe2 N8 N7 -10.5(5) . . . . ?
N6 Fe2 N8 N7 109.1(2) . . . . ?
O3 C1 C2 C3 178.4(4) . . . . ?
C6 C1 C2 C3 -1.5(7) . . . . ?
C1 C2 C3 C4 -0.1(8) . . . . ?
C2 C3 C4 C5 2.2(7) . . . . ?
C3 C4 C5 C6 -2.7(6) . . . . ?
C4 C5 C6 C1 1.1(6) . . . . ?
C4 C5 C6 C7 180.0(4) . . . . ?
O3 C1 C6 C5 -178.9(4) . . . . ?
C2 C1 C6 C5 1.0(6) . . . . ?
O3 C1 C6 C7 2.3(6) . . . . ?
C2 C1 C6 C7 -177.8(4) . . . . ?
Fe1 O4 C7 N1 -3.8(5) . . . . ?
Fe1 O4 C7 C6 176.3(2) . . . . ?
N2 N1 C7 O4 1.4(5) . . . . ?
N2 N1 C7 C6 -178.8(3) . . . . ?
C5 C6 C7 O4 -8.0(5) . . . . ?
C1 C6 C7 O4 170.9(3) . . . . ?
C5 C6 C7 N1 172.2(3) . . . . ?
C1 C6 C7 N1 -9.0(5) . . . . ?
N1 N2 C8 S2 -179.0(2) . . . . ?
Fe1 N2 C8 S2 0.1(5) . . . . ?
N1 N2 C8 S1 1.4(4) . . . . ?
Fe1 N2 C8 S1 -179.50(18) . . . . ?
C9 S2 C8 N2 -168.9(3) . . . . ?
C9 S2 C8 S1 10.7(2) . . . . ?
C10 S1 C8 N2 -170.3(3) . . . . ?
C10 S1 C8 S2 10.1(3) . . . . ?
C8 S2 C9 C10 -32.6(3) . . . . ?
S2 C9 C10 S1 43.3(4) . . . . ?
C8 S1 C10 C9 -32.0(3) . . . . ?
O5 C11 C12 C13 179.2(4) . . . . ?
C16 C11 C12 C13 -1.6(6) . . . . ?
C11 C12 C13 C14 -2.0(7) . . . . ?
C12 C13 C14 C15 4.4(7) . . . . ?
C13 C14 C15 C16 -3.4(7) . . . . ?
C14 C15 C16 C11 -0.1(6) . . . . ?
C14 C15 C16 C17 178.1(4) . . . . ?
O5 C11 C16 C15 -178.2(3) . . . . ?
C12 C11 C16 C15 2.6(6) . . . . ?
O5 C11 C16 C17 3.6(6) . . . . ?
C12 C11 C16 C17 -175.6(4) . . . . ?
N4 N3 C17 O6 1.3(5) . . . . ?
N4 N3 C17 C16 -179.0(3) . . . . ?
Fe1 O6 C17 N3 -11.8(4) . . . . ?
Fe1 O6 C17 C16 168.4(2) . . . . ?
C15 C16 C17 N3 164.7(3) . . . . ?
C11 C16 C17 N3 -17.1(5) . . . . ?
C15 C16 C17 O6 -15.5(5) . . . . ?
C11 C16 C17 O6 162.7(3) . . . . ?
N3 N4 C18 S4 176.9(2) . . . . ?
Fe1 N4 C18 S4 2.0(5) . . . . ?
N3 N4 C18 S3 -2.6(4) . . . . ?
Fe1 N4 C18 S3 -177.46(18) . . . . ?
C20 S4 C18 N4 167.6(3) . . . . ?
C20 S4 C18 S3 -13.0(3) . . . . ?
C19 S3 C18 N4 171.4(3) . . . . ?
C19 S3 C18 S4 -8.0(3) . . . . ?
C18 S3 C19 C20 31.7(4) . . . . ?
S3 C19 C20 S4 -44.4(4) . . . . ?
C18 S4 C20 C19 34.4(3) . . . . ?
O9 C21 C22 C23 -178.4(4) . . . . ?
C26 C21 C22 C23 -0.2(7) . . . . ?
C21 C22 C23 C24 0.0(8) . . . . ?
C22 C23 C24 C25 0.4(8) . . . . ?
C23 C24 C25 C26 -0.5(6) . . . . ?
O9 C21 C26 C25 178.2(4) . . . . ?
C22 C21 C26 C25 0.1(6) . . . . ?
O9 C21 C26 C27 0.3(6) . . . . ?
C22 C21 C26 C27 -177.8(4) . . . . ?
C24 C25 C26 C21 0.2(6) . . . . ?
C24 C25 C26 C27 178.2(4) . . . . ?
Fe2 O10 C27 N7 11.5(4) . . . . ?
Fe2 O10 C27 C26 -167.3(2) . . . . ?
N8 N7 C27 O10 -1.7(4) . . . . ?
N8 N7 C27 C26 177.1(3) . . . . ?
C21 C26 C27 O10 -177.2(3) . . . . ?
C25 C26 C27 O10 4.9(5) . . . . ?
C21 C26 C27 N7 4.0(5) . . . . ?
C25 C26 C27 N7 -173.9(3) . . . . ?
N7 N8 C28 S8 178.6(2) . . . . ?
Fe2 N8 C28 S8 -5.3(5) . . . . ?
N7 N8 C28 S7 -0.9(4) . . . . ?
Fe2 N8 C28 S7 175.20(18) . . . . ?
C30 S8 C28 N8 -179.1(4) . . . . ?
C30 S8 C28 S7 0.4(3) . . . . ?
C29 S7 C28 N8 -177.8(4) . . . . ?
C29 S7 C28 S8 2.6(3) . . . . ?
C28 S7 C29 C30 -5.9(6) . . . . ?
S7 C29 C30 S8 7.3(8) . . . . ?
C28 S8 C30 C29 -4.7(6) . . . . ?
O7 C31 C32 C33 179.9(4) . . . . ?
C36 C31 C32 C33 -4.0(7) . . . . ?
C31 C32 C33 C34 2.5(7) . . . . ?
C32 C33 C34 C35 0.4(7) . . . . ?
C33 C34 C35 C36 -1.9(6) . . . . ?
O7 C31 C36 C35 178.4(4) . . . . ?
C32 C31 C36 C35 2.5(6) . . . . ?
O7 C31 C36 C37 1.8(6) . . . . ?
C32 C31 C36 C37 -174.1(4) . . . . ?
C34 C35 C36 C31 0.4(6) . . . . ?
C34 C35 C36 C37 177.1(4) . . . . ?
Fe2 O8 C37 N5 12.3(4) . . . . ?
Fe2 O8 C37 C36 -166.1(2) . . . . ?
N6 N5 C37 O8 -1.7(5) . . . . ?
N6 N5 C37 C36 176.7(3) . . . . ?
C31 C36 C37 O8 160.7(4) . . . . ?
C35 C36 C37 O8 -15.9(5) . . . . ?
C31 C36 C37 N5 -17.8(5) . . . . ?
C35 C36 C37 N5 165.6(3) . . . . ?
N5 N6 C38 S5 176.5(2) . . . . ?
Fe2 N6 C38 S5 0.2(5) . . . . ?
N5 N6 C38 S6 -2.6(4) . . . . ?
Fe2 N6 C38 S6 -178.86(17) . . . . ?
C40 S5 C38 N6 166.9(3) . . . . ?
C40 S5 C38 S6 -13.9(3) . . . . ?
C39 S6 C38 N6 176.0(3) . . . . ?
C39 S6 C38 S5 -3.1(2) . . . . ?
C38 S6 C39 C40 25.3(4) . . . . ?
S6 C39 C40 S5 -38.4(5) . . . . ?
C38 S5 C40 C39 31.6(4) . . . . ?
